data_2231695
loop_
_publ_author_name
'Rehman, Jeveria'
Ejaz
'Khan, Islam Ullah'
'Harrison, William T. A.'
'Farid, Sidra'

_publ_section_title
;
 <i>N</i>-[4-(Ethylsulfamoyl)phenyl]acetamide
;
_journal_coeditor_code SU2301
_journal_issue 9
_journal_name_full 'Acta Crystallographica Section E'
_journal_page_first o2455
_journal_paper_doi 10.1107/S1600536811033472
_journal_volume 67
_journal_year 2011
_chemical_formula_iupac 'C10 H14 N2 O3 S'
_chemical_formula_moiety 'C10 H14 N2 O3 S'
_chemical_formula_sum 'C10 H14 N2 O3 S'
_chemical_formula_weight 242.29
_chemical_name_systematic
;
<i>N</i>-[4-(Ethylsulfamoyl)phenyl]acetamide
;
_space_group_IT_number 2
_symmetry_cell_setting triclinic
_symmetry_space_group_name_Hall '-P 1'
_symmetry_space_group_name_H-M 'P -1'
_atom_sites_solution_hydrogens geom
_atom_sites_solution_primary direct
_atom_sites_solution_secondary difmap
_audit_creation_method SHELXL-97
_cell_angle_alpha 70.130(2)
_cell_angle_beta 73.935(2)
_cell_angle_gamma 71.517(2)
_cell_formula_units_Z 4
_cell_length_a 8.2766(3)
_cell_length_b 12.1728(4)
_cell_length_c 13.5041(4)
_cell_measurement_reflns_used 2513
_cell_measurement_temperature 296(2)
_cell_measurement_theta_max 23.22
_cell_measurement_theta_min 2.64
_cell_volume 1191.56(7)
_computing_cell_refinement 'SAINT (Bruker, 2007)'
_computing_data_collection 'APEX2 (Bruker, 2007)'
_computing_data_reduction 'SAINT (Bruker, 2007)'
_computing_molecular_graphics 'ORTEP-3 (Farrugia, 1997)'
_computing_publication_material 'SHELXL97 (Sheldrick, 2008)'
_computing_structure_refinement 'SHELXL97 (Sheldrick, 2008)'
_computing_structure_solution 'SHELXS97 (Sheldrick, 2008)'
_diffrn_ambient_temperature 296(2)
_diffrn_measured_fraction_theta_full 0.999
_diffrn_measured_fraction_theta_max 0.999
_diffrn_measurement_device_type 'Bruker APEXII CCD'
_diffrn_measurement_method \w
_diffrn_radiation_monochromator graphite
_diffrn_radiation_source 'fine-focus sealed tube'
_diffrn_radiation_type MoK\a
_diffrn_radiation_wavelength 0.71073
_diffrn_reflns_av_R_equivalents 0.0485
_diffrn_reflns_av_sigmaI/netI 0.0496
_diffrn_reflns_limit_h_max 9
_diffrn_reflns_limit_h_min -9
_diffrn_reflns_limit_k_max 14
_diffrn_reflns_limit_k_min -14
_diffrn_reflns_limit_l_max 16
_diffrn_reflns_limit_l_min -16
_diffrn_reflns_number 18017
_diffrn_reflns_theta_full 25.25
_diffrn_reflns_theta_max 25.25
_diffrn_reflns_theta_min 1.63
_diffrn_standards_decay_% 0
_exptl_absorpt_coefficient_mu 0.266
_exptl_absorpt_correction_T_max 0.949
_exptl_absorpt_correction_T_min 0.901
_exptl_absorpt_correction_type multi-scan
_exptl_absorpt_process_details '(SADABS; Bruker, 2001)'
_exptl_crystal_colour colourless
_exptl_crystal_density_diffrn 1.351
_exptl_crystal_density_method 'not measured'
_exptl_crystal_description block
_exptl_crystal_F_000 512
_exptl_crystal_size_max 0.40
_exptl_crystal_size_mid 0.35
_exptl_crystal_size_min 0.20
_refine_diff_density_max 0.225
_refine_diff_density_min -0.291
_refine_ls_extinction_method none
_refine_ls_goodness_of_fit_ref 1.042
_refine_ls_hydrogen_treatment mixed
_refine_ls_matrix_type full
_refine_ls_number_parameters 317
_refine_ls_number_reflns 4310
_refine_ls_number_restraints 4
_refine_ls_restrained_S_all 1.049
_refine_ls_R_factor_all 0.0846
_refine_ls_R_factor_gt 0.0462
_refine_ls_shift/su_max 0.001
_refine_ls_shift/su_mean 0.000
_refine_ls_structure_factor_coef Fsqd
_refine_ls_weighting_details 'calc w=1/[\s^2^(Fo^2^)+(0.0542P)^2^] where P=(Fo^2^+2Fc^2^)/3'
_refine_ls_weighting_scheme calc
_refine_ls_wR_factor_gt 0.1055
_refine_ls_wR_factor_ref 0.1170
_reflns_number_gt 2701
_reflns_number_total 4310
_reflns_threshold_expression I>2\s(I)
_cod_data_source_file su2301.cif
_cod_data_source_block I
_cod_database_code 2231695
_cod_database_fobs_code 2231695

loop_
_symmetry_equiv_pos_as_xyz
'x, y, z'
'-x, -y, -z'

loop_
_atom_site_type_symbol
_atom_site_label
_atom_site_fract_x
_atom_site_fract_y
_atom_site_fract_z
_atom_site_U_iso_or_equiv
_atom_site_adp_type
_atom_site_calc_flag
_atom_site_refinement_flags
_atom_site_occupancy
_atom_site_symmetry_multiplicity
_atom_site_disorder_assembly
_atom_site_disorder_group
C C1 0.2008(3) 0.0487(2) 0.95681(17) 0.0464(6) Uani d . 1 1 . .
C C2 0.1609(3) 0.1059(2) 0.85534(17) 0.0505(7) Uani d . 1 1 . .
H H2 0.1827 0.0615 0.8069 0.061 Uiso calc R 1 1 . .
C C3 0.0899(4) 0.2270(2) 0.82678(18) 0.0525(7) Uani d . 1 1 . .
H H3 0.0648 0.2649 0.7584 0.063 Uiso calc R 1 1 . .
C C4 0.0548(4) 0.2939(2) 0.89748(18) 0.0520(7) Uani d . 1 1 . .
C C5 0.0892(5) 0.2362(3) 1.0001(2) 0.0727(10) Uani d . 1 1 . .
H H5 0.0637 0.2801 1.0494 0.087 Uiso calc R 1 1 . .
C C6 0.1599(4) 0.1162(3) 1.02838(19) 0.0704(9) Uani d . 1 1 . .
H H6 0.1816 0.0782 1.0976 0.084 Uiso calc R 1 1 . .
C C7 0.3582(4) -0.1539(2) 0.9343(2) 0.0515(7) Uani d . 1 1 . .
C C8 0.4335(4) -0.2783(3) 0.9973(2) 0.0711(9) Uani d . 1 1 . .
H H8A 0.4104 -0.2813 1.0717 0.107 Uiso calc PR 0.50 1 . .
H H8B 0.5566 -0.2995 0.9720 0.107 Uiso calc PR 0.50 1 . .
H H8C 0.3820 -0.3341 0.9887 0.107 Uiso calc PR 0.50 1 . .
H H8D 0.4889 -0.3286 0.9499 0.107 Uiso calc PR 0.50 1 . .
H H8E 0.3428 -0.3104 1.0496 0.107 Uiso calc PR 0.50 1 . .
H H8F 0.5173 -0.2758 1.0329 0.107 Uiso calc PR 0.50 1 . .
C C9 0.2775(5) 0.5052(4) 0.7663(3) 0.1020(13) Uani d . 1 1 . .
H H9A 0.2468 0.5355 0.6958 0.122 Uiso calc R 1 1 . .
H H9B 0.3408 0.4214 0.7761 0.122 Uiso calc R 1 1 . .
C C10 0.3891(6) 0.5758(4) 0.7731(3) 0.1241(16) Uani d . 1 1 . .
H H10A 0.3247 0.6580 0.7662 0.186 Uiso calc R 1 1 . .
H H10B 0.4890 0.5726 0.7164 0.186 Uiso calc R 1 1 . .
H H10C 0.4257 0.5423 0.8410 0.186 Uiso calc R 1 1 . .
S S1 -0.02930(11) 0.45083(7) 0.85864(5) 0.0632(3) Uani d . 1 1 . .
O O1 -0.0688(3) 0.48292(18) 0.75523(15) 0.0899(8) Uani d . 1 1 . .
O O2 -0.1616(3) 0.48336(18) 0.94495(15) 0.0701(6) Uani d . 1 1 . .
O O3 0.3705(3) -0.12737(18) 0.83768(13) 0.0745(6) Uani d . 1 1 . .
N N1 0.1197(4) 0.5143(2) 0.8485(2) 0.0677(8) Uani d . 1 1 . .
H H1N 0.132(4) 0.509(3) 0.906(2) 0.084(12) Uiso d . 1 1 . .
N N2 0.2774(3) -0.0745(2) 0.99202(17) 0.0509(6) Uani d . 1 1 . .
H H2N 0.273(3) -0.098(2) 1.0556(19) 0.057(8) Uiso d . 1 1 . .
C C11 0.5045(3) 0.8474(2) 0.55157(16) 0.0400(6) Uani d . 1 1 . .
C C12 0.3254(3) 0.8783(2) 0.57472(17) 0.0464(7) Uani d . 1 1 . .
H H12 0.2680 0.8955 0.6394 0.056 Uiso calc R 1 1 . .
C C13 0.2316(3) 0.8836(2) 0.50377(17) 0.0462(6) Uani d . 1 1 . .
H H13 0.1110 0.9035 0.5205 0.055 Uiso calc R 1 1 . .
C C14 0.3162(3) 0.8595(2) 0.40685(16) 0.0429(6) Uani d . 1 1 B .
C C15 0.4946(4) 0.8336(2) 0.38109(18) 0.0530(7) Uani d . 1 1 . .
H H15 0.5516 0.8194 0.3152 0.064 Uiso calc R 1 1 . .
C C16 0.5891(4) 0.8287(2) 0.45299(18) 0.0542(7) Uani d . 1 1 . .
H H16 0.7095 0.8127 0.4350 0.065 Uiso calc R 1 1 . .
C C17 0.7625(4) 0.8011(2) 0.63274(19) 0.0471(6) Uani d . 1 1 . .
C C18 0.8106(4) 0.7976(3) 0.7326(2) 0.0613(8) Uani d . 1 1 . .
H H18A 0.7076 0.8236 0.7814 0.092 Uiso calc PR 0.50 1 . .
H H18B 0.8859 0.8502 0.7151 0.092 Uiso calc PR 0.50 1 . .
H H18C 0.8694 0.7167 0.7655 0.092 Uiso calc PR 0.50 1 . .
H H18D 0.9343 0.7701 0.7266 0.092 Uiso calc PR 0.50 1 . .
H H18E 0.7560 0.7435 0.7929 0.092 Uiso calc PR 0.50 1 . .
H H18F 0.7725 0.8769 0.7425 0.092 Uiso calc PR 0.50 1 . .
C C19 0.2575(5) 0.6154(3) 0.3897(3) 0.0936(11) Uani d D 1 1 . .
H H19A 0.3533 0.6220 0.4139 0.112 Uiso calc PR 0.61 1 A 1
H H19B 0.3027 0.6012 0.3196 0.112 Uiso calc PR 0.61 1 A 1
H H19C 0.2166 0.5623 0.3680 0.112 Uiso d PR 0.39 1 A 2
H H19D 0.3637 0.6287 0.3398 0.112 Uiso d PR 0.39 1 A 2
C C20A 0.1990(9) 0.5089(5) 0.4637(5) 0.109(2) Uani d P 0.61 1 B 1
H H20A 0.2979 0.4448 0.4832 0.131 Uiso calc PR 0.61 1 B 1
H H20B 0.1359 0.4833 0.4293 0.131 Uiso calc PR 0.61 1 B 1
H H20C 0.1251 0.5289 0.5270 0.131 Uiso calc PR 0.61 1 B 1
C C20B 0.2956(10) 0.5581(9) 0.4878(7) 0.097(3) Uani d PD 0.39 1 B 2
H H20D 0.3904 0.4885 0.4843 0.116 Uiso calc PR 0.39 1 B 2
H H20E 0.1959 0.5334 0.5361 0.116 Uiso calc PR 0.39 1 B 2
H H20F 0.3276 0.6115 0.5133 0.116 Uiso calc PR 0.39 1 B 2
S S2 0.19472(9) 0.85254(7) 0.32215(5) 0.0510(2) Uani d . 1 1 . .
O O4 0.3107(3) 0.84047(18) 0.22380(12) 0.0666(6) Uani d . 1 1 B .
O O5 0.0430(3) 0.94944(18) 0.31922(14) 0.0715(6) Uani d . 1 1 B .
O O6 0.8709(2) 0.7722(2) 0.55920(14) 0.0725(6) Uani d . 1 1 . .
N N3 0.1303(3) 0.7306(2) 0.37712(18) 0.0558(7) Uani d . 1 1 B .
H H3N 0.054(4) 0.737(3) 0.431(2) 0.074(10) Uiso d . 1 1 . .
N N4 0.5909(3) 0.8385(2) 0.63127(17) 0.0464(6) Uani d . 1 1 . .
H H4N 0.531(3) 0.852(2) 0.6812(19) 0.048(9) Uiso d . 1 1 . .

loop_
_atom_site_aniso_label
_atom_site_aniso_U_11
_atom_site_aniso_U_22
_atom_site_aniso_U_33
_atom_site_aniso_U_12
_atom_site_aniso_U_13
_atom_site_aniso_U_23
C1 0.0546(17) 0.0509(17) 0.0336(12) -0.0121(14) -0.0065(12) -0.0141(11)
C2 0.0633(19) 0.0566(18) 0.0351(13) -0.0090(15) -0.0115(12) -0.0208(12)
C3 0.0663(19) 0.0571(19) 0.0360(13) -0.0076(16) -0.0162(13) -0.0170(12)
C4 0.0681(19) 0.0490(16) 0.0412(13) -0.0069(15) -0.0184(13) -0.0159(12)
C5 0.121(3) 0.058(2) 0.0444(15) -0.0006(19) -0.0344(17) -0.0244(13)
C6 0.118(3) 0.0550(19) 0.0365(14) 0.0003(19) -0.0320(16) -0.0167(13)
C7 0.0550(18) 0.0552(18) 0.0432(15) -0.0082(15) -0.0049(13) -0.0207(13)
C8 0.085(2) 0.060(2) 0.0606(17) -0.0049(18) -0.0142(17) -0.0184(15)
C9 0.124(3) 0.106(3) 0.073(2) -0.041(3) 0.021(2) -0.040(2)
C10 0.134(4) 0.087(3) 0.138(3) -0.053(3) 0.030(3) -0.034(2)
S1 0.0857(6) 0.0535(5) 0.0532(4) -0.0020(4) -0.0284(4) -0.0203(3)
O1 0.148(2) 0.0633(14) 0.0648(12) 0.0019(14) -0.0616(14) -0.0176(10)
O2 0.0702(14) 0.0692(14) 0.0750(12) 0.0001(11) -0.0216(11) -0.0347(10)
O3 0.0948(16) 0.0751(14) 0.0430(11) 0.0051(12) -0.0103(10) -0.0294(9)
N1 0.093(2) 0.0600(17) 0.0555(16) -0.0215(15) -0.0127(16) -0.0210(13)
N2 0.0678(16) 0.0517(15) 0.0290(11) -0.0086(12) -0.0089(11) -0.0119(10)
C11 0.0441(16) 0.0447(15) 0.0336(12) -0.0111(13) -0.0067(11) -0.0144(10)
C12 0.0491(17) 0.0536(17) 0.0358(13) -0.0067(14) -0.0049(12) -0.0194(11)
C13 0.0398(15) 0.0555(17) 0.0418(13) -0.0039(13) -0.0085(12) -0.0184(12)
C14 0.0486(17) 0.0481(16) 0.0323(12) -0.0096(13) -0.0108(11) -0.0110(11)
C15 0.0506(17) 0.075(2) 0.0350(13) -0.0133(15) -0.0029(12) -0.0230(12)
C16 0.0415(16) 0.080(2) 0.0440(14) -0.0141(15) -0.0045(12) -0.0249(13)
C17 0.0523(18) 0.0467(16) 0.0437(14) -0.0129(14) -0.0150(13) -0.0088(12)
C18 0.0623(19) 0.068(2) 0.0596(16) -0.0101(16) -0.0260(15) -0.0193(14)
C19 0.095(3) 0.063(2) 0.115(3) -0.013(2) -0.005(2) -0.034(2)
C20A 0.187(8) 0.071(4) 0.080(4) -0.046(5) -0.037(4) -0.011(3)
C20B 0.107(8) 0.092(8) 0.089(7) -0.002(6) -0.035(6) -0.030(6)
S2 0.0567(5) 0.0621(5) 0.0360(3) -0.0101(4) -0.0169(3) -0.0136(3)
O4 0.0735(14) 0.1001(16) 0.0299(9) -0.0264(12) -0.0085(9) -0.0191(9)
O5 0.0702(14) 0.0710(14) 0.0708(12) 0.0101(12) -0.0408(11) -0.0199(10)
O6 0.0473(12) 0.1133(18) 0.0551(11) -0.0118(12) -0.0038(10) -0.0331(11)
N3 0.0559(16) 0.0708(18) 0.0482(13) -0.0185(14) -0.0073(12) -0.0253(12)
N4 0.0441(15) 0.0603(15) 0.0364(12) -0.0083(12) -0.0064(11) -0.0206(11)

loop_
_atom_type_symbol
_atom_type_description
_atom_type_scat_dispersion_real
_atom_type_scat_dispersion_imag
_atom_type_scat_source
C C 0.0033 0.0016 'International Tables Vol C Tables 4.2.6.8 and 6.1.1.4'
H H 0.0000 0.0000 'International Tables Vol C Tables 4.2.6.8 and 6.1.1.4'
N N 0.0061 0.0033 'International Tables Vol C Tables 4.2.6.8 and 6.1.1.4'
O O 0.0106 0.0060 'International Tables Vol C Tables 4.2.6.8 and 6.1.1.4'
S S 0.1246 0.1234 'International Tables Vol C Tables 4.2.6.8 and 6.1.1.4'

loop_
_geom_angle_atom_site_label_1
_geom_angle_atom_site_label_2
_geom_angle_atom_site_label_3
_geom_angle
C6 C1 C2 118.5(2)
C6 C1 N2 117.6(2)
C2 C1 N2 123.8(2)
C3 C2 C1 119.9(2)
C3 C2 H2 120.0
C1 C2 H2 120.0
C2 C3 C4 121.0(2)
C2 C3 H3 119.5
C4 C3 H3 119.5
C3 C4 C5 119.1(2)
C3 C4 S1 120.80(19)
C5 C4 S1 120.1(2)
C6 C5 C4 119.9(2)
C6 C5 H5 120.0
C4 C5 H5 120.0
C5 C6 C1 121.5(2)
C5 C6 H6 119.3
C1 C6 H6 119.3
O3 C7 N2 123.0(3)
O3 C7 C8 121.9(2)
N2 C7 C8 115.1(2)
C7 C8 H8A 109.5
C7 C8 H8B 109.5
H8A C8 H8B 109.5
C7 C8 H8C 109.5
H8A C8 H8C 109.5
H8B C8 H8C 109.5
C7 C8 H8D 109.5
H8A C8 H8D 141.1
H8B C8 H8D 56.3
H8C C8 H8D 56.3
C7 C8 H8E 109.5
H8A C8 H8E 56.3
H8B C8 H8E 141.1
H8C C8 H8E 56.3
H8D C8 H8E 109.5
C7 C8 H8F 109.5
H8A C8 H8F 56.3
H8B C8 H8F 56.3
H8C C8 H8F 141.1
H8D C8 H8F 109.5
H8E C8 H8F 109.5
N1 C9 C10 110.3(3)
N1 C9 H9A 109.6
C10 C9 H9A 109.6
N1 C9 H9B 109.6
C10 C9 H9B 109.6
H9A C9 H9B 108.1
C9 C10 H10A 109.5
C9 C10 H10B 109.5
H10A C10 H10B 109.5
C9 C10 H10C 109.5
H10A C10 H10C 109.5
H10B C10 H10C 109.5
O1 S1 O2 119.76(14)
O1 S1 N1 107.58(15)
O2 S1 N1 104.88(13)
O1 S1 C4 107.82(12)
O2 S1 C4 108.01(12)
N1 S1 C4 108.34(14)
C9 N1 S1 121.8(2)
C9 N1 H1N 116(3)
S1 N1 H1N 110(2)
C7 N2 C1 129.0(2)
C7 N2 H2N 117.9(19)
C1 N2 H2N 113.0(19)
C16 C11 C12 119.4(2)
C16 C11 N4 123.5(2)
C12 C11 N4 117.0(2)
C13 C12 C11 120.7(2)
C13 C12 H12 119.6
C11 C12 H12 119.6
C12 C13 C14 119.9(2)
C12 C13 H13 120.1
C14 C13 H13 120.1
C15 C14 C13 119.8(2)
C15 C14 S2 120.78(18)
C13 C14 S2 119.3(2)
C14 C15 C16 120.1(2)
C14 C15 H15 120.0
C16 C15 H15 120.0
C11 C16 C15 119.9(2)
C11 C16 H16 120.1
C15 C16 H16 120.1
O6 C17 N4 123.2(2)
O6 C17 C18 121.6(3)
N4 C17 C18 115.2(2)
C17 C18 H18A 109.5
C17 C18 H18B 109.5
H18A C18 H18B 109.5
C17 C18 H18C 109.5
H18A C18 H18C 109.5
H18B C18 H18C 109.5
C17 C18 H18D 109.5
H18A C18 H18D 141.1
H18B C18 H18D 56.3
H18C C18 H18D 56.3
C17 C18 H18E 109.5
H18A C18 H18E 56.3
H18B C18 H18E 141.1
H18C C18 H18E 56.3
H18D C18 H18E 109.5
C17 C18 H18F 109.5
H18A C18 H18F 56.3
H18B C18 H18F 56.3
H18C C18 H18F 141.1
H18D C18 H18F 109.5
H18E C18 H18F 109.5
C20B C19 N3 117.2(5)
C20B C19 C20A 54.7(4)
N3 C19 C20A 117.3(4)
C20B C19 H19A 55.6
N3 C19 H19A 108.0
C20A C19 H19A 108.0
C20B C19 H19B 134.6
N3 C19 H19B 108.0
C20A C19 H19B 108.0
H19A C19 H19B 107.2
C20B C19 H19C 108.1
N3 C19 H19C 108.0
C20A C19 H19C 55.8
H19A C19 H19C 143.9
H19B C19 H19C 58.7
C20B C19 H19D 108.4
N3 C19 H19D 107.5
C20A C19 H19D 135.0
H19A C19 H19D 59.1
H19B C19 H19D 50.6
H19C C19 H19D 107.2
C19 C20A H19C 40.9
C19 C20A H20A 109.5
H19C C20A H20A 113.9
C19 C20A H20B 109.5
H19C C20A H20B 70.0
C19 C20A H20C 109.5
H19C C20A H20C 133.9
C19 C20B H20D 109.5
C19 C20B H20E 109.5
H20D C20B H20E 109.5
C19 C20B H20F 109.5
H20D C20B H20F 109.5
H20E C20B H20F 109.5
O5 S2 O4 119.04(11)
O5 S2 N3 106.63(14)
O4 S2 N3 107.26(13)
O5 S2 C14 109.07(12)
O4 S2 C14 107.35(12)
N3 S2 C14 106.90(11)
C19 N3 S2 119.3(2)
C19 N3 H3N 115(2)
S2 N3 H3N 110(2)
C17 N4 C11 128.9(2)
C17 N4 H4N 117(2)
C11 N4 H4N 114(2)

loop_
_geom_bond_atom_site_label_1
_geom_bond_atom_site_label_2
_geom_bond_distance
C1 C6 1.381(3)
C1 C2 1.388(3)
C1 N2 1.399(3)
C2 C3 1.363(3)
C2 H2 0.9300
C3 C4 1.373(3)
C3 H3 0.9300
C4 C5 1.388(3)
C4 S1 1.756(3)
C5 C6 1.351(4)
C5 H5 0.9300
C6 H6 0.9300
C7 O3 1.215(3)
C7 N2 1.343(3)
C7 C8 1.491(4)
C8 H8A 0.9600
C8 H8B 0.9600
C8 H8C 0.9600
C8 H8D 0.9600
C8 H8E 0.9600
C8 H8F 0.9600
C9 N1 1.463(4)
C9 C10 1.484(5)
C9 H9A 0.9700
C9 H9B 0.9700
C10 H10A 0.9600
C10 H10B 0.9600
C10 H10C 0.9600
S1 O1 1.4180(19)
S1 O2 1.431(2)
S1 N1 1.605(3)
N1 H1N 0.79(3)
N2 H2N 0.80(2)
C11 C16 1.380(3)
C11 C12 1.381(3)
C11 N4 1.407(3)
C12 C13 1.364(3)
C12 H12 0.9300
C13 C14 1.383(3)
C13 H13 0.9300
C14 C15 1.377(3)
C14 S2 1.756(2)
C15 C16 1.381(3)
C15 H15 0.9300
C16 H16 0.9300
C17 O6 1.208(3)
C17 N4 1.351(3)
C17 C18 1.492(3)
C18 H18A 0.9600
C18 H18B 0.9600
C18 H18C 0.9600
C18 H18D 0.9600
C18 H18E 0.9600
C18 H18F 0.9600
C19 C20B 1.343(8)
C19 N3 1.451(4)
C19 C20A 1.471(6)
C19 H19A 0.9700
C19 H19B 0.9700
C19 H19C 0.9700
C19 H19D 0.9700
C20A H19C 1.2249
C20A H20A 0.9600
C20A H20B 0.9600
C20A H20C 0.9600
C20B H20D 0.9600
C20B H20E 0.9600
C20B H20F 0.9600
S2 O5 1.424(2)
S2 O4 1.4298(17)
S2 N3 1.604(2)
N3 H3N 0.83(3)
N4 H4N 0.75(2)

loop_
_geom_hbond_atom_site_label_D
_geom_hbond_atom_site_label_H
_geom_hbond_atom_site_label_A
_geom_hbond_site_symmetry_A
_geom_hbond_distance_DH
_geom_hbond_distance_HA
_geom_hbond_distance_DA
_geom_hbond_angle_DHA
N1 H1N O2 2_567 0.79(3) 2.13(3) 2.914(3) 173(3)
N2 H2N O4 1_546 0.80(2) 2.21(2) 3.006(3) 169(3)
N3 H3N O6 1_455 0.83(3) 2.03(3) 2.854(3) 173(3)
N4 H4N O3 1_565 0.75(2) 2.21(2) 2.960(3) 174(3)

loop_
_geom_torsion_atom_site_label_1
_geom_torsion_atom_site_label_2
_geom_torsion_atom_site_label_3
_geom_torsion_atom_site_label_4
_geom_torsion
C6 C1 C2 C3 2.8(4)
N2 C1 C2 C3 -178.5(2)
C1 C2 C3 C4 -0.8(4)
C2 C3 C4 C5 -1.3(4)
C2 C3 C4 S1 177.6(2)
C3 C4 C5 C6 1.5(5)
S1 C4 C5 C6 -177.5(3)
C4 C5 C6 C1 0.6(5)
C2 C1 C6 C5 -2.7(5)
N2 C1 C6 C5 178.5(3)
C3 C4 S1 O1 7.2(3)
C5 C4 S1 O1 -173.8(3)
C3 C4 S1 O2 138.0(2)
C5 C4 S1 O2 -43.1(3)
C3 C4 S1 N1 -108.9(3)
C5 C4 S1 N1 70.0(3)
C10 C9 N1 S1 178.0(3)
O1 S1 N1 C9 -49.8(3)
O2 S1 N1 C9 -178.3(3)
C4 S1 N1 C9 66.5(3)
O3 C7 N2 C1 -2.7(5)
C8 C7 N2 C1 177.0(3)
C6 C1 N2 C7 -166.0(3)
C2 C1 N2 C7 15.2(4)
C16 C11 C12 C13 3.7(4)
N4 C11 C12 C13 -177.1(2)
C11 C12 C13 C14 -0.8(4)
C12 C13 C14 C15 -1.9(4)
C12 C13 C14 S2 173.90(19)
C13 C14 C15 C16 1.7(4)
S2 C14 C15 C16 -174.1(2)
C12 C11 C16 C15 -3.9(4)
N4 C11 C16 C15 176.9(2)
C14 C15 C16 C11 1.3(4)
C15 C14 S2 O5 -141.0(2)
C13 C14 S2 O5 43.2(2)
C15 C14 S2 O4 -10.8(3)
C13 C14 S2 O4 173.46(19)
C15 C14 S2 N3 104.0(2)
C13 C14 S2 N3 -71.7(2)
C20B C19 N3 S2 102.6(6)
C20A C19 N3 S2 164.8(4)
O5 S2 N3 C19 179.1(2)
O4 S2 N3 C19 50.5(3)
C14 S2 N3 C19 -64.4(3)
O6 C17 N4 C11 2.5(4)
C18 C17 N4 C11 -177.5(2)
C16 C11 N4 C17 -6.6(4)
C12 C11 N4 C17 174.2(3)
